data_7156059
loop_
_publ_author_name
'Liu, Jie-Jie'
'Huang, Hong-Yan'
'Cheng, Liang'
'Liu, Qi'
'Wang, Dong'
'Liu, Li'

_publ_section_title
;
 A catalyst-free intermolecular trans-iodoalkylation of alkynes.
;
_journal_issue 6
_journal_name_full 'Organic &amp; biomolecular chemistry'
_journal_page_first 899
_journal_page_last 903
_journal_paper_doi 10.1039/c7ob03159a
_journal_volume 16
_journal_year 2018
_chemical_formula_moiety 'C24 H19 Cl I N O'
_chemical_formula_sum 'C24 H19 Cl I N O'
_chemical_formula_weight 499.75
_space_group_crystal_system triclinic
_space_group_IT_number 2
_space_group_name_Hall '-P 1'
_space_group_name_H-M_alt 'P -1'
_symmetry_space_group_name_Hall '-P 1'
_symmetry_space_group_name_H-M 'P -1'
_atom_sites_solution_hydrogens geom
_atom_sites_solution_primary dual
_audit_creation_date 2017-07-20
_audit_creation_method
;
Olex2 1.2
(compiled 2017.03.28 svn.r3405 for OlexSys, GUI svn.r5337)
;
_audit_update_record
;
2017-07-23 deposited with the CCDC.
2018-01-11 downloaded from the CCDC.
;
_cell_angle_alpha 82.895(3)
_cell_angle_beta 86.591(3)
_cell_angle_gamma 79.419(3)
_cell_formula_units_Z 2
_cell_length_a 9.2532(19)
_cell_length_b 9.542(3)
_cell_length_c 12.045(3)
_cell_measurement_reflns_used 4621
_cell_measurement_temperature 173(2)
_cell_measurement_theta_max 27.4855
_cell_measurement_theta_min 1.4611
_cell_volume 1036.7(5)
_computing_cell_refinement 'CrystalClear (Rigaku Inc., 2007)'
_computing_data_collection 'CrystalClear (Rigaku Inc., 2007)'
_computing_data_reduction 'CrystalClear (Rigaku Inc., 2007)'
_computing_molecular_graphics 'Olex2 (Dolomanov et al., 2009)'
_computing_publication_material 'CIFTAB (Sheldrick, 2013)'
_computing_structure_refinement 'ShelXL (Sheldrick, 2015)'
_computing_structure_solution 'ShelXT (Sheldrick, 2015)'
_diffrn_ambient_temperature 173.15
_diffrn_measured_fraction_theta_full 0.996
_diffrn_measured_fraction_theta_max 0.995
_diffrn_measurement_device_type 'Saturn724+ CCD'
_diffrn_measurement_method '\w scans at fixed \c = 45\%'
_diffrn_radiation_monochromator graphite
_diffrn_radiation_type MoK\a
_diffrn_radiation_wavelength 0.71073
_diffrn_reflns_av_R_equivalents 0.0543
_diffrn_reflns_av_unetI/netI 0.0474
_diffrn_reflns_Laue_measured_fraction_full 0.996
_diffrn_reflns_Laue_measured_fraction_max 0.995
_diffrn_reflns_limit_h_max 11
_diffrn_reflns_limit_h_min -11
_diffrn_reflns_limit_k_max 12
_diffrn_reflns_limit_k_min -12
_diffrn_reflns_limit_l_max 15
_diffrn_reflns_limit_l_min -15
_diffrn_reflns_number 14417
_diffrn_reflns_point_group_measured_fraction_full 0.996
_diffrn_reflns_point_group_measured_fraction_max 0.995
_diffrn_reflns_theta_full 25.242
_diffrn_reflns_theta_max 27.494
_diffrn_reflns_theta_min 2.613
_diffrn_source 'Sealed Tube'
_exptl_absorpt_coefficient_mu 1.688
_exptl_absorpt_correction_T_max 1.0000
_exptl_absorpt_correction_T_min 0.64589
_exptl_absorpt_correction_type multi-scan
_exptl_absorpt_process_details 'CrystalClear (Rigaku Inc., 2007)'
_exptl_crystal_colour colorless
_exptl_crystal_density_diffrn 1.601
_exptl_crystal_description block
_exptl_crystal_F_000 496
_exptl_crystal_size_max 0.47
_exptl_crystal_size_mid 0.22
_exptl_crystal_size_min 0.11
_refine_diff_density_max 0.642
_refine_diff_density_min -0.441
_refine_diff_density_rms 0.084
_refine_ls_extinction_method none
_refine_ls_goodness_of_fit_ref 1.162
_refine_ls_hydrogen_treatment constr
_refine_ls_matrix_type full
_refine_ls_number_parameters 255
_refine_ls_number_reflns 4738
_refine_ls_number_restraints 0
_refine_ls_restrained_S_all 1.162
_refine_ls_R_factor_all 0.0352
_refine_ls_R_factor_gt 0.0339
_refine_ls_shift/su_max 0.001
_refine_ls_shift/su_mean 0.000
_refine_ls_structure_factor_coef Fsqd
_refine_ls_weighting_details 'w=1/[\s^2^(Fo^2^)+(0.0229P)^2^+0.4738P] where P=(Fo^2^+2Fc^2^)/3'
_refine_ls_weighting_scheme calc
_refine_ls_wR_factor_gt 0.0796
_refine_ls_wR_factor_ref 0.0805
_reflns_Friedel_coverage 0.000
_reflns_number_gt 4614
_reflns_number_total 4738
_reflns_threshold_expression 'I > 2\s(I)'
_cod_data_source_file c7ob03159a2.cif
_cod_data_source_block a_CCDC1
_cod_depositor_comments 'Adding full bibliography for 7156057--7156060.cif.'
_cod_database_code 7156059
_shelx_shelxl_version_number 2016/6
_shelx_space_group_comment
;
The symmetry employed for this shelxl refinement is uniquely defined
by the following loop, which should always be used as a source of
symmetry information in preference to the above space-group names.
They are only intended as comments.
;
_shelx_estimated_absorpt_t_max 0.836
_shelx_estimated_absorpt_t_min 0.504
_olex2_refinement_description
;
1. Fixed Uiso
 At 1.2 times of:
  All C(H) groups
 At 1.5 times of:
  All C(H,H,H) groups
2.a Aromatic/amide H refined with riding coordinates:
 C5(H5), C6(H6), C7(H7), C8(H8), C10(H10), C13(H13), C14(H14), C16(H16),
 C17(H17), C19(H19), C20(H20), C22(H22), C23(H23)
2.b Idealised Me refined as rotating group:
 C3(H3A,H3B,H3C), C24(H24A,H24B,H24C)
;
_olex2_submission_special_instructions 'No special instructions were received'

loop_
_space_group_symop_operation_xyz
'x, y, z'
'-x, -y, -z'

loop_
_atom_site_label
_atom_site_type_symbol
_atom_site_fract_x
_atom_site_fract_y
_atom_site_fract_z
_atom_site_U_iso_or_equiv
_atom_site_adp_type
_atom_site_occupancy
_atom_site_site_symmetry_order
_atom_site_calc_flag
_atom_site_refinement_flags_posn
I1 I 0.74969(2) 0.66037(2) 0.14159(2) 0.03070(8) Uani 1 1 d .
Cl1 Cl 0.73448(12) 0.00280(9) -0.07200(8) 0.0554(2) Uani 1 1 d .
O1 O 0.9888(2) 0.1948(2) 0.38409(17) 0.0340(5) Uani 1 1 d .
N1 N 0.8024(3) 0.0690(2) 0.3709(2) 0.0278(5) Uani 1 1 d .
C1 C 0.7284(3) 0.3053(3) 0.4193(2) 0.0223(5) Uani 1 1 d .
C2 C 0.8593(3) 0.1859(3) 0.3890(2) 0.0266(6) Uani 1 1 d .
C3 C 0.8927(4) -0.0630(3) 0.3406(3) 0.0385(7) Uani 1 1 d .
H3A H 0.867274 -0.080302 0.266278 0.058 Uiso 1 1 calc GR
H3B H 0.875024 -0.143267 0.395672 0.058 Uiso 1 1 calc GR
H3C H 0.996731 -0.054516 0.339506 0.058 Uiso 1 1 calc GR
C4 C 0.6478(3) 0.0978(3) 0.3742(2) 0.0248(5) Uani 1 1 d .
C5 C 0.5535(3) 0.0108(3) 0.3483(2) 0.0303(6) Uani 1 1 d .
H5 H 0.589485 -0.082765 0.327929 0.036 Uiso 1 1 calc R
C6 C 0.4038(3) 0.0660(3) 0.3532(2) 0.0328(6) Uani 1 1 d .
H6 H 0.335859 0.009099 0.335772 0.039 Uiso 1 1 calc R
C7 C 0.3515(3) 0.2024(3) 0.3831(2) 0.0315(6) Uani 1 1 d .
H7 H 0.248526 0.237329 0.386455 0.038 Uiso 1 1 calc R
C8 C 0.4483(3) 0.2885(3) 0.4083(2) 0.0263(6) Uani 1 1 d .
H8 H 0.412357 0.382075 0.428490 0.032 Uiso 1 1 calc R
C9 C 0.5977(3) 0.2355(3) 0.4033(2) 0.0235(5) Uani 1 1 d .
C10 C 0.7315(3) 0.4444(3) 0.3411(2) 0.0237(5) Uani 1 1 d .
H10 H 0.726211 0.530105 0.374919 0.028 Uiso 1 1 calc R
C11 C 0.7410(3) 0.4548(3) 0.2308(2) 0.0249(5) Uani 1 1 d .
C12 C 0.7422(3) 0.3400(3) 0.1575(2) 0.0257(6) Uani 1 1 d .
C13 C 0.6095(3) 0.3042(3) 0.1324(2) 0.0335(6) Uani 1 1 d .
H13 H 0.519742 0.351707 0.163554 0.040 Uiso 1 1 calc R
C14 C 0.6072(4) 0.1996(3) 0.0624(3) 0.0369(7) Uani 1 1 d .
H14 H 0.516645 0.174957 0.045654 0.044 Uiso 1 1 calc R
C15 C 0.7374(4) 0.1325(3) 0.0179(3) 0.0370(7) Uani 1 1 d .
C16 C 0.8709(4) 0.1666(3) 0.0401(3) 0.0418(8) Uani 1 1 d .
H16 H 0.959863 0.119914 0.007384 0.050 Uiso 1 1 calc R
C17 C 0.8726(3) 0.2706(3) 0.1113(3) 0.0333(6) Uani 1 1 d .
H17 H 0.963571 0.294134 0.128293 0.040 Uiso 1 1 calc R
C18 C 0.7464(3) 0.3358(3) 0.5396(2) 0.0220(5) Uani 1 1 d .
C19 C 0.6464(3) 0.3121(3) 0.6271(2) 0.0258(5) Uani 1 1 d .
H19 H 0.566445 0.266342 0.615887 0.031 Uiso 1 1 calc R
C20 C 0.6625(3) 0.3551(3) 0.7313(2) 0.0297(6) Uani 1 1 d .
H20 H 0.593877 0.336578 0.790672 0.036 Uiso 1 1 calc R
C21 C 0.7769(3) 0.4245(3) 0.7505(2) 0.0259(6) Uani 1 1 d .
C22 C 0.8807(3) 0.4415(3) 0.6632(2) 0.0279(6) Uani 1 1 d .
H22 H 0.962678 0.484161 0.675035 0.033 Uiso 1 1 calc R
C23 C 0.8666(3) 0.3973(3) 0.5600(2) 0.0262(6) Uani 1 1 d .
H23 H 0.939419 0.408921 0.502311 0.031 Uiso 1 1 calc R
C24 C 0.7867(3) 0.4867(3) 0.8577(2) 0.0360(7) Uani 1 1 d .
H24A H 0.769129 0.591637 0.843457 0.054 Uiso 1 1 calc GR
H24B H 0.884933 0.452523 0.887341 0.054 Uiso 1 1 calc GR
H24C H 0.712539 0.456367 0.912395 0.054 Uiso 1 1 calc GR

loop_
_atom_site_aniso_label
_atom_site_aniso_U_11
_atom_site_aniso_U_22
_atom_site_aniso_U_33
_atom_site_aniso_U_23
_atom_site_aniso_U_13
_atom_site_aniso_U_12
I1 0.03756(13) 0.02635(11) 0.02883(12) 0.00064(8) -0.00233(9) -0.00960(9)
Cl1 0.0759(7) 0.0407(5) 0.0570(6) -0.0238(4) -0.0125(5) -0.0147(4)
O1 0.0234(10) 0.0387(11) 0.0417(12) -0.0115(9) -0.0014(9) -0.0055(9)
N1 0.0305(12) 0.0215(11) 0.0317(13) -0.0046(9) -0.0032(10) -0.0034(9)
C1 0.0252(13) 0.0208(12) 0.0227(13) -0.0022(9) -0.0023(10) -0.0081(10)
C2 0.0294(14) 0.0266(13) 0.0236(13) -0.0030(10) -0.0033(11) -0.0039(11)
C3 0.0396(18) 0.0269(15) 0.0476(19) -0.0100(13) -0.0035(14) 0.0019(13)
C4 0.0297(14) 0.0212(12) 0.0236(13) -0.0002(10) -0.0038(11) -0.0056(10)
C5 0.0420(17) 0.0224(13) 0.0292(15) -0.0023(10) -0.0056(12) -0.0123(12)
C6 0.0369(16) 0.0318(15) 0.0344(16) -0.0002(12) -0.0088(13) -0.0183(13)
C7 0.0291(15) 0.0330(15) 0.0332(16) 0.0030(12) -0.0061(12) -0.0108(12)
C8 0.0275(14) 0.0241(13) 0.0275(14) -0.0002(10) -0.0025(11) -0.0064(11)
C9 0.0263(13) 0.0225(12) 0.0231(13) -0.0003(10) -0.0041(10) -0.0085(10)
C10 0.0243(13) 0.0221(12) 0.0256(13) -0.0032(10) -0.0024(10) -0.0059(10)
C11 0.0262(14) 0.0207(12) 0.0280(14) 0.0002(10) -0.0041(11) -0.0059(10)
C12 0.0322(15) 0.0239(13) 0.0220(13) -0.0001(10) -0.0048(11) -0.0085(11)
C13 0.0350(16) 0.0390(16) 0.0290(15) -0.0057(12) -0.0027(12) -0.0115(13)
C14 0.0435(18) 0.0397(17) 0.0322(16) -0.0022(13) -0.0079(14) -0.0186(14)
C15 0.053(2) 0.0264(14) 0.0348(16) -0.0077(12) -0.0109(14) -0.0102(14)
C16 0.0424(19) 0.0328(16) 0.051(2) -0.0165(14) -0.0028(15) -0.0009(14)
C17 0.0318(16) 0.0296(14) 0.0401(17) -0.0088(12) -0.0079(13) -0.0047(12)
C18 0.0229(13) 0.0197(12) 0.0238(13) -0.0021(10) -0.0030(10) -0.0042(10)
C19 0.0252(14) 0.0232(13) 0.0298(14) 0.0000(10) -0.0018(11) -0.0085(11)
C20 0.0328(15) 0.0312(14) 0.0245(14) 0.0023(11) 0.0012(11) -0.0084(12)
C21 0.0282(14) 0.0267(13) 0.0222(13) -0.0015(10) -0.0043(11) -0.0034(11)
C22 0.0277(14) 0.0331(15) 0.0260(14) -0.0031(11) -0.0059(11) -0.0121(12)
C23 0.0265(14) 0.0323(14) 0.0223(13) -0.0034(10) 0.0003(11) -0.0119(11)
C24 0.0389(17) 0.0477(18) 0.0238(15) -0.0054(12) -0.0039(12) -0.0118(14)

loop_
_atom_type_symbol
_atom_type_description
_atom_type_scat_dispersion_real
_atom_type_scat_dispersion_imag
_atom_type_scat_source
C C 0.0033 0.0016 'International Tables Vol C Tables 4.2.6.8 and 6.1.1.4'
H H 0.0000 0.0000 'International Tables Vol C Tables 4.2.6.8 and 6.1.1.4'
Cl Cl 0.1484 0.1585 'International Tables Vol C Tables 4.2.6.8 and 6.1.1.4'
I I -0.4742 1.8119 'International Tables Vol C Tables 4.2.6.8 and 6.1.1.4'
N N 0.0061 0.0033 'International Tables Vol C Tables 4.2.6.8 and 6.1.1.4'
O O 0.0106 0.0060 'International Tables Vol C Tables 4.2.6.8 and 6.1.1.4'

loop_
_geom_angle_atom_site_label_1
_geom_angle_atom_site_label_2
_geom_angle_atom_site_label_3
_geom_angle
C2 N1 C3 123.1(2)
C2 N1 C4 111.7(2)
C4 N1 C3 125.0(2)
C9 C1 C2 101.2(2)
C9 C1 C10 113.4(2)
C9 C1 C18 115.2(2)
C10 C1 C2 110.5(2)
C10 C1 C18 108.1(2)
C18 C1 C2 108.1(2)
O1 C2 N1 126.0(3)
O1 C2 C1 126.1(2)
N1 C2 C1 107.8(2)
N1 C3 H3A 109.5
N1 C3 H3B 109.5
N1 C3 H3C 109.5
H3A C3 H3B 109.5
H3A C3 H3C 109.5
H3B C3 H3C 109.5
C5 C4 N1 127.8(2)
C5 C4 C9 122.5(3)
C9 C4 N1 109.7(2)
C4 C5 H5 121.4
C4 C5 C6 117.1(3)
C6 C5 H5 121.4
C5 C6 H6 119.3
C7 C6 C5 121.3(3)
C7 C6 H6 119.3
C6 C7 H7 119.7
C6 C7 C8 120.6(3)
C8 C7 H7 119.7
C7 C8 H8 120.6
C9 C8 C7 118.8(3)
C9 C8 H8 120.6
C4 C9 C1 109.3(2)
C8 C9 C1 131.0(2)
C8 C9 C4 119.6(2)
C1 C10 H10 117.3
C11 C10 C1 125.4(2)
C11 C10 H10 117.3
C10 C11 I1 117.93(19)
C10 C11 C12 128.1(2)
C12 C11 I1 113.90(18)
C13 C12 C11 119.4(3)
C17 C12 C11 121.3(3)
C17 C12 C13 119.3(3)
C12 C13 H13 119.7
C14 C13 C12 120.6(3)
C14 C13 H13 119.7
C13 C14 H14 120.5
C15 C14 C13 119.0(3)
C15 C14 H14 120.5
C14 C15 Cl1 119.1(2)
C14 C15 C16 121.9(3)
C16 C15 Cl1 119.0(3)
C15 C16 H16 120.6
C15 C16 C17 118.9(3)
C17 C16 H16 120.6
C12 C17 C16 120.3(3)
C12 C17 H17 119.8
C16 C17 H17 119.8
C19 C18 C1 123.6(2)
C19 C18 C23 118.5(2)
C23 C18 C1 117.8(2)
C18 C19 H19 119.8
C18 C19 C20 120.4(3)
C20 C19 H19 119.8
C19 C20 H20 119.2
C21 C20 C19 121.5(3)
C21 C20 H20 119.2
C20 C21 C22 117.4(3)
C20 C21 C24 122.4(3)
C22 C21 C24 120.1(3)
C21 C22 H22 119.4
C23 C22 C21 121.3(3)
C23 C22 H22 119.4
C18 C23 H23 119.6
C22 C23 C18 120.7(3)
C22 C23 H23 119.6
C21 C24 H24A 109.5
C21 C24 H24B 109.5
C21 C24 H24C 109.5
H24A C24 H24B 109.5
H24A C24 H24C 109.5
H24B C24 H24C 109.5

loop_
_geom_bond_atom_site_label_1
_geom_bond_atom_site_label_2
_geom_bond_distance
I1 C11 2.130(3)
Cl1 C15 1.747(3)
O1 C2 1.214(3)
N1 C2 1.363(3)
N1 C3 1.452(3)
N1 C4 1.405(3)
C1 C2 1.562(4)
C1 C9 1.515(3)
C1 C10 1.533(3)
C1 C18 1.538(3)
C3 H3A 0.9800
C3 H3B 0.9800
C3 H3C 0.9800
C4 C5 1.383(4)
C4 C9 1.391(4)
C5 H5 0.9500
C5 C6 1.389(4)
C6 H6 0.9500
C6 C7 1.386(4)
C7 H7 0.9500
C7 C8 1.390(4)
C8 H8 0.9500
C8 C9 1.383(4)
C10 H10 0.9500
C10 C11 1.319(4)
C11 C12 1.488(4)
C12 C13 1.393(4)
C12 C17 1.386(4)
C13 H13 0.9500
C13 C14 1.387(4)
C14 H14 0.9500
C14 C15 1.369(5)
C15 C16 1.383(4)
C16 H16 0.9500
C16 C17 1.392(4)
C17 H17 0.9500
C18 C19 1.385(4)
C18 C23 1.396(4)
C19 H19 0.9500
C19 C20 1.392(4)
C20 H20 0.9500
C20 C21 1.391(4)
C21 C22 1.396(4)
C21 C24 1.500(4)
C22 H22 0.9500
C22 C23 1.382(4)
C23 H23 0.9500
C24 H24A 0.9800
C24 H24B 0.9800
C24 H24C 0.9800
